data_1561060
loop_
_publ_author_name
'Dong, Jun-Liang'
'He, Kun-Huan'
'Wang, Duo-Zhi'
'Zhang, Ying-Hui'
'Wang, Dan-Hong'

_publ_section_title
;
 Solvothermal syntheses, structures, and magnetic properties of three
 cobalt coordination polymers constructed from
 naphthalene-1,4-dicarboxylic acid and bis(imidazole) linkers
;
_journal_name_full 'Journal of Solid State Chemistry'
_journal_page_first 164
_journal_page_last 171
_journal_paper_doi 10.1016/j.jssc.2018.04.019
_journal_volume 263
_journal_year 2018
_chemical_formula_moiety '0.5(C100 H68 Co6 N16 O24)'
_chemical_formula_sum 'C50 H34 Co3 N8 O12'
_chemical_formula_weight 1115.64
_space_group_crystal_system monoclinic
_space_group_IT_number 15
_space_group_name_Hall '-C 2yc'
_space_group_name_H-M_alt 'C 1 2/c 1'
_atom_sites_solution_hydrogens geom
_cell_angle_alpha 90
_cell_angle_beta 91.27(3)
_cell_angle_gamma 90
_cell_formula_units_Z 4
_cell_length_a 22.634(4)
_cell_length_b 10.384(2)
_cell_length_c 22.097(4)
_cell_measurement_reflns_used 4360
_cell_measurement_temperature 293(2)
_cell_measurement_theta_max 0.825
_cell_measurement_theta_min 0.808
_cell_volume 5192.2(17)
_computing_molecular_graphics 'Olex2 (Dolomanov et al., 2009)'
_computing_publication_material 'Olex2 (Dolomanov et al., 2009)'
_computing_structure_refinement 'XL (Sheldrick, 2008)'
_diffrn_ambient_temperature 293(2)
_diffrn_measured_fraction_theta_full 0.998
_diffrn_measured_fraction_theta_max 0.995
_diffrn_measurement_device_type CCD
_diffrn_measurement_method '\w scans'
_diffrn_radiation_monochromator graphite
_diffrn_radiation_type MoK\a
_diffrn_radiation_wavelength 0.71073
_diffrn_reflns_av_R_equivalents 0.0899
_diffrn_reflns_av_unetI/netI 0.0756
_diffrn_reflns_Laue_measured_fraction_full 0.998
_diffrn_reflns_Laue_measured_fraction_max 0.995
_diffrn_reflns_limit_h_max 29
_diffrn_reflns_limit_h_min -29
_diffrn_reflns_limit_k_max 13
_diffrn_reflns_limit_k_min -13
_diffrn_reflns_limit_l_max 28
_diffrn_reflns_limit_l_min -28
_diffrn_reflns_number 26269
_diffrn_reflns_point_group_measured_fraction_full 0.998
_diffrn_reflns_point_group_measured_fraction_max 0.995
_diffrn_reflns_theta_full 25.242
_diffrn_reflns_theta_max 27.475
_diffrn_reflns_theta_min 3.338
_exptl_absorpt_coefficient_mu 1.015
_exptl_absorpt_correction_type none
_exptl_crystal_colour red
_exptl_crystal_density_diffrn 1.427
_exptl_crystal_description block
_exptl_crystal_F_000 2268
_exptl_crystal_size_max 0.21
_exptl_crystal_size_mid 0.2
_exptl_crystal_size_min 0.19
_platon_squeeze_details
;
TITL 1 in C2/c New: C2/c
CELL   22.6340   10.3840   22.0970     90.00     91.27     90.00
SPGR C2/c
# Solvent Accessible Volume =       905
# Note: Atoms in Void as Cxxx and Qxxx all others
Q101 0.710 0.277 0.045 !       4.63 eA-3
Q102 0.733 0.217 0.958 !       4.51 eA-3
Q103 0.367 0.342 0.387 !       4.36 eA-3
C104 0.156 0.255 0.529 !       4.26 eA-3
Q105 0.819 0.344 0.065 !       4.08 eA-3
Q106 0.318 0.187 0.541 !       3.67 eA-3
C107 0.111 0.319 0.495 !       3.21 eA-3
C108 0.873 0.335 0.064 !       3.20 eA-3
C109 0.970 0.087 0.954 !       3.14 eA-3
Q110 0.319 0.313 0.388 !       2.49 eA-3
Q111 0.156 0.415 0.427 !       1.35 eA-3
Q112 0.164 0.433 0.273 !       1.29 eA-3
Q113 0.955 0.188 0.380 !       1.25 eA-3
Q114 0.165 0.464 0.234 !       1.22 eA-3
Q115 1.000 0.469 0.249 !       1.20 eA-3
Q116 0.639 0.124 0.820 !       1.18 eA-3
Q117 0.876 0.190 0.927 !       1.16 eA-3
Q118 0.829 0.192 0.790 !       1.15 eA-3
Q119 0.719 0.110 0.969 !       1.12 eA-3
Q120 0.805 0.061 0.756 !       1.11 eA-3
Q121 0.682 0.130 0.786 !       1.11 eA-3
Q122 0.390 0.030 0.457 !       1.10 eA-3
Q123 0.563 0.376 0.108 !       1.08 eA-3
Q124 0.038 0.255 0.874 !       1.08 eA-3
C125 0.439 0.347 0.485 !       1.06 eA-3
C126 0.939 0.847 0.485 !       1.06 eA-3
Q127 0.282 0.312 0.817 !       1.06 eA-3
C128 0.147 0.340 0.536 !       1.05 eA-3
Q129 0.343 0.507 0.643 !       1.04 eA-3
Q130 0.618 0.271 0.938 !       1.04 eA-3
C131 0.109 0.278 0.472 !       1.03 eA-3
Q132 0.545 0.441 0.579 !       1.01 eA-3
Q133 0.463 0.383 0.406 !       1.00 eA-3
Q134 0.695 0.089 0.049 !       0.98 eA-3
Q135 0.991 0.508 0.966 !       0.97 eA-3
Q136 0.188 0.057 0.491 !       0.97 eA-3
Q137 0.641 0.034 0.209 !       0.97 eA-3
Q138 0.806 0.369 0.335 !       0.97 eA-3
Q139 0.306 0.869 0.335 !       0.97 eA-3
Q140 0.688 0.255 0.249 !       0.96 eA-3
Q141 0.245 0.284 0.112 !       0.96 eA-3
Q142 0.921 0.039 0.667 !       0.95 eA-3
Q143 0.588 0.505 0.571 !       0.95 eA-3
Q144 0.025 0.435 0.062 !       0.95 eA-3
Q145 0.306 0.441 0.576 !       0.94 eA-3
Q146 0.573 0.346 0.311 !       0.94 eA-3
Q147 0.476 0.406 0.124 !       0.93 eA-3
Q148 0.990 0.411 0.039 !       0.93 eA-3
Q149 0.773 0.405 0.279 !       0.93 eA-3
Q150 0.210 0.441 0.262 !       0.93 eA-3
Q151 0.500 0.339 0.225 !       0.93 eA-3
Q152 0.587 0.325 0.145 !       0.92 eA-3
Q153 0.477 0.504 0.522 !       0.91 eA-3
Q154 0.969 0.128 0.457 !       0.91 eA-3
Q155 0.876 0.060 0.046 !       0.91 eA-3
Q156 0.658 0.052 0.014 !       0.91 eA-3
Q157 0.494 0.558 0.579 !       0.91 eA-3
Q158 0.994 0.058 0.579 !       0.91 eA-3
Q159 0.546 0.474 0.561 !       0.91 eA-3
Q160 0.983 0.027 0.338 !       0.90 eA-3
C161 0.578 0.347 0.070 !       0.90 eA-3
Q162 0.117 0.410 0.508 !       0.90 eA-3
Q163 0.017 0.371 0.605 !       0.90 eA-3
Q164 0.162 0.436 0.653 !       0.90 eA-3
Q165 0.307 0.460 0.394 !       0.89 eA-3
Q166 0.431 0.477 0.493 !       0.89 eA-3
Q167 0.343 0.311 0.265 !       0.89 eA-3
Q168 0.974 0.467 0.674 !       0.89 eA-3
Q169 1.000 0.438 0.752 !       0.89 eA-3
Q170 0.538 0.086 0.145 !       0.89 eA-3
Q171 0.397 0.400 0.434 !       0.88 eA-3
Q172 0.858 0.336 0.112 !       0.88 eA-3
Q173 0.054 0.220 0.330 !       0.88 eA-3
Q174 0.180 0.367 0.334 !       0.88 eA-3
Q175 0.139 0.340 0.294 !       0.88 eA-3
C176 0.022 0.034 0.017 !       0.88 eA-3
Q177 0.542 0.199 0.845 !       0.88 eA-3
Q178 0.984 0.065 0.020 !       0.88 eA-3
Q179 0.478 0.097 0.197 !       0.87 eA-3
Q180 0.712 0.185 0.423 !       0.87 eA-3
Q181 0.680 0.307 0.365 !       0.86 eA-3
Q182 0.522 0.034 0.300 !       0.86 eA-3
Q183 0.427 0.127 0.574 !       0.86 eA-3
Q184 0.643 0.446 0.780 !       0.86 eA-3
Q185 0.033 0.153 0.742 !       0.85 eA-3
Q186 0.031 0.182 0.638 !       0.85 eA-3
Q187 0.531 0.161 0.560 !       0.85 eA-3
Q188 0.842 0.430 0.947 !       0.85 eA-3
Q189 0.837 0.160 0.932 !       0.85 eA-3
Q190 0.062 0.199 0.604 !       0.85 eA-3
Q191 0.235 0.068 0.497 !       0.85 eA-3
Q192 0.969 0.651 0.935 !       0.84 eA-3
Q193 0.492 0.119 0.747 !       0.84 eA-3
Q194 0.008 0.178 0.683 !       0.84 eA-3
Q195 0.445 0.432 0.356 !       0.84 eA-3
Q196 0.616 0.071 0.405 !       0.84 eA-3
Q197 0.494 0.247 0.082 !       0.82 eA-3
Q198 0.156 0.125 0.697 !       0.82 eA-3
Q199 0.252 0.402 0.295 !       0.82 eA-3
;
_refine_diff_density_max 2.488
_refine_diff_density_min -1.374
_refine_diff_density_rms 0.181
_refine_ls_extinction_coef .
_refine_ls_extinction_method none
_refine_ls_goodness_of_fit_ref 1.165
_refine_ls_hydrogen_treatment constr
_refine_ls_matrix_type full
_refine_ls_number_parameters 330
_refine_ls_number_reflns 5928
_refine_ls_number_restraints 27
_refine_ls_restrained_S_all 1.177
_refine_ls_R_factor_all 0.1675
_refine_ls_R_factor_gt 0.0744
_refine_ls_shift/su_max 0.000
_refine_ls_shift/su_mean 0.000
_refine_ls_structure_factor_coef Fsqd
_refine_ls_weighting_details 'w=1/[\s^2^(Fo^2^)+(0.1052P)^2^+177.8875P] where P=(Fo^2^+2Fc^2^)/3'
_refine_ls_weighting_scheme calc
_refine_ls_wR_factor_gt 0.3222
_refine_ls_wR_factor_ref 0.3390
_reflns_Friedel_coverage 0.000
_reflns_Friedel_fraction_full .
_reflns_Friedel_fraction_max .
_reflns_number_gt 4360
_reflns_number_total 5928
_reflns_threshold_expression 'I > 2\s(I)'
_cod_data_source_file JSSC-2018-263-164.cif
_cod_data_source_block 2
_cod_database_code 1561060
_shelx_space_group_comment
;
The symmetry employed for this shelxl refinement is uniquely defined
by the following loop, which should always be used as a source of
symmetry information in preference to the above space-group names.
They are only intended as comments.
;
_shelx_estimated_absorpt_t_max 0.831
_shelx_estimated_absorpt_t_min 0.815
_olex2_refinement_description
;
1. Fixed Uiso
 At 1.2 times of:
  All C(H) groups
2. Restrained distances
 C25-O6
 1.25 with sigma of 0.02
 O5-C25
 1.45 with sigma of 0.02
3. Rigid bond restraints
 C25, O5
 with sigma for 1-2 distances of 0.01 and sigma for 1-3 distances of 0.02
4. Uiso/Uaniso restraints and constraints
Uanis(C25) \\sim Ueq: with sigma of 0.01 and sigma for terminal atoms of 0.02
Uanis(O5) \\sim Ueq: with sigma of 0.005 and sigma for terminal atoms of 0.01
Uanis(C22) \\sim Ueq, Uanis(C21) \\sim Ueq: with sigma of 0.01 and sigma for
terminal atoms of 0.02
5.a Aromatic/amide H refined with riding coordinates:
 C1(H1), C2(H2), C3(H3), C4(H4), C5(H5), C7(H7), C8(H8), C10(H10), C11(H11),
 C12(H12), C15(H15), C16(H16), C20(H20), C23(H23), C21(H21), C22(H22), C25(H25)
;
_platon_squeeze_void_probe_radius 1.20

loop_
_space_group_symop_operation_xyz
'x, y, z'
'-x, y, -z+1/2'
'x+1/2, y+1/2, z'
'-x+1/2, y+1/2, -z+1/2'
'-x, -y, -z'
'x, -y, z-1/2'
'-x+1/2, -y+1/2, -z'
'x+1/2, -y+1/2, z-1/2'

loop_
_atom_site_label
_atom_site_type_symbol
_atom_site_fract_x
_atom_site_fract_y
_atom_site_fract_z
_atom_site_U_iso_or_equiv
_atom_site_adp_type
_atom_site_occupancy
_atom_site_site_symmetry_order
_atom_site_calc_flag
_atom_site_refinement_flags_posn
_atom_site_refinement_flags_adp
_atom_site_refinement_flags_occupancy
_atom_site_disorder_assembly
_atom_site_disorder_group
Co1 Co 0.0000 -0.10094(15) 0.2500 0.0227(4) Uani 1 2 d S T P . .
Co2 Co 0.17254(5) -0.11574(11) 0.22863(5) 0.0222(3) Uani 1 1 d . . . . .
O1 O 0.1480(3) 0.0656(6) 0.2230(3) 0.0289(15) Uani 1 1 d . . . . .
O2 O 0.0498(3) 0.0501(6) 0.2092(3) 0.0333(16) Uani 1 1 d . . . . .
O3 O 0.1362(4) 0.7215(6) 0.2537(3) 0.0377(17) Uani 1 1 d . . . . .
O4 O 0.0459(5) 0.7434(8) 0.2106(5) 0.071(3) Uani 1 1 d . . . . .
O5 O 0.2115(4) -0.1700(9) 0.1564(4) 0.059(2) Uani 1 1 d D U . . .
N1 N 0.2708(4) -0.4015(7) 0.6998(3) 0.0275(17) Uani 1 1 d . . . . .
N2 N 0.2178(4) -0.3620(8) 0.6153(4) 0.0299(18) Uani 1 1 d . . . . .
N3 N 0.1101(4) -0.1180(8) 0.4135(4) 0.0313(18) Uani 1 1 d . . . . .
N4 N 0.0551(4) -0.0855(7) 0.3308(4) 0.0282(17) Uani 1 1 d . . . . .
C1 C 0.2448(5) -0.5125(10) 0.6797(5) 0.040(3) Uani 1 1 d . . . . .
H1 H 0.2490 -0.5915 0.6992 0.048 Uiso 1 1 calc R . . . .
C2 C 0.2124(5) -0.4947(10) 0.6282(5) 0.039(3) Uani 1 1 d . . . . .
H2 H 0.1912 -0.5562 0.6062 0.047 Uiso 1 1 calc R . . . .
C3 C 0.2530(5) -0.3112(9) 0.6609(4) 0.029(2) Uani 1 1 d . . . . .
H3 H 0.2630 -0.2246 0.6641 0.035 Uiso 1 1 calc R . . . .
C4 C 0.1843(5) -0.3655(11) 0.5113(5) 0.043(3) Uani 1 1 d . . . . .
H4 H 0.1969 -0.4505 0.5088 0.051 Uiso 1 1 calc R . . . .
C5 C 0.1578(6) -0.3043(12) 0.4606(5) 0.051(3) Uani 1 1 d . . . . .
H5 H 0.1537 -0.3482 0.4241 0.061 Uiso 1 1 calc R . . . .
C6 C 0.1381(5) -0.1793(10) 0.4653(5) 0.032(2) Uani 1 1 d . . . . .
C7 C 0.1459(5) -0.1128(10) 0.5191(4) 0.040(3) Uani 1 1 d . . . . .
H7 H 0.1341 -0.0272 0.5216 0.048 Uiso 1 1 calc R . . . .
C8 C 0.1714(5) -0.1730(10) 0.5698(5) 0.040(3) Uani 1 1 d . . . . .
H8 H 0.1749 -0.1290 0.6063 0.048 Uiso 1 1 calc R . . . .
C9 C 0.1914(5) -0.2973(9) 0.5654(4) 0.029(2) Uani 1 1 d . . . . .
C10 C 0.0782(4) -0.1731(10) 0.3689(5) 0.032(2) Uani 1 1 d . . . . .
H10 H 0.0728 -0.2615 0.3649 0.038 Uiso 1 1 calc R . . . .
C11 C 0.0756(5) 0.0319(10) 0.3529(4) 0.031(2) Uani 1 1 d . . . . .
H11 H 0.0681 0.1115 0.3351 0.038 Uiso 1 1 calc R . . . .
C12 C 0.1072(5) 0.0135(10) 0.4028(5) 0.039(3) Uani 1 1 d . . . . .
H12 H 0.1245 0.0775 0.4267 0.047 Uiso 1 1 calc R . . . .
C13 C 0.0965(4) 0.1114(9) 0.2150(4) 0.0267(19) Uani 1 1 d . . . . .
C14 C 0.0934(4) 0.2600(8) 0.2152(4) 0.0236(19) Uani 1 1 d . . . . .
C15 C 0.1226(5) 0.3249(9) 0.2610(5) 0.035(2) Uani 1 1 d . . . . .
H15 H 0.1441 0.2793 0.2902 0.042 Uiso 1 1 calc R . . . .
C16 C 0.1199(5) 0.4613(10) 0.2638(5) 0.042(3) Uani 1 1 d . . . . .
H16 H 0.1412 0.5038 0.2942 0.050 Uiso 1 1 calc R . . . .
C17 C 0.0872(4) 0.5322(9) 0.2233(4) 0.027(2) Uani 1 1 d . . . . .
C18 C 0.0885(5) 0.6759(9) 0.2284(4) 0.031(2) Uani 1 1 d . . . . .
C19 C 0.0573(4) 0.4681(9) 0.1740(4) 0.028(2) Uani 1 1 d . . . . .
C20 C 0.0273(8) 0.5342(11) 0.1275(6) 0.067(5) Uani 1 1 d . . . . .
H20 H 0.0242 0.6234 0.1291 0.080 Uiso 1 1 calc R . . . .
C23 C 0.0350(7) 0.2668(11) 0.1174(5) 0.062(4) Uani 1 1 d . . . . .
H23 H 0.0353 0.1775 0.1142 0.075 Uiso 1 1 calc R . . . .
C24 C 0.0599(4) 0.3297(9) 0.1700(4) 0.029(2) Uani 1 1 d . . . . .
C21 C 0.0022(11) 0.468(2) 0.0792(10) 0.107(6) Uani 1 1 d . U . . .
H21 H -0.0210 0.5114 0.0506 0.128 Uiso 1 1 calc R . . . .
C22 C 0.0116(9) 0.3378(18) 0.0738(8) 0.093(5) Uani 1 1 d . U . . .
H22 H 0.0010 0.2979 0.0375 0.112 Uiso 1 1 calc R . . . .
O6 O 0.2717(8) -0.0150(16) 0.1383(10) 0.152(7) Uani 1 1 d D . . . .
C25 C 0.2486(9) -0.1159(18) 0.1167(9) 0.102(6) Uani 1 1 d D U . . .
H25 H 0.2561 -0.1488 0.0785 0.122 Uiso 1 1 calc R . . . .

loop_
_atom_site_aniso_label
_atom_site_aniso_U_11
_atom_site_aniso_U_22
_atom_site_aniso_U_33
_atom_site_aniso_U_23
_atom_site_aniso_U_13
_atom_site_aniso_U_12
Co1 0.0281(9) 0.0106(7) 0.0290(9) 0.000 -0.0116(7) 0.000
Co2 0.0289(7) 0.0176(6) 0.0199(6) 0.0010(5) -0.0016(5) 0.0048(5)
O1 0.029(4) 0.015(3) 0.043(4) -0.001(3) -0.004(3) 0.002(3)
O2 0.034(4) 0.022(3) 0.043(4) 0.004(3) -0.011(3) -0.011(3)
O3 0.052(5) 0.021(3) 0.040(4) 0.001(3) 0.006(3) -0.006(3)
O4 0.103(8) 0.034(5) 0.075(7) -0.024(4) -0.046(6) 0.044(5)
O5 0.072(4) 0.052(4) 0.052(4) -0.006(3) 0.008(3) 0.006(3)
N1 0.034(4) 0.025(4) 0.023(4) 0.003(3) -0.008(3) 0.001(3)
N2 0.042(5) 0.023(4) 0.024(4) -0.005(3) -0.010(3) 0.000(3)
N3 0.040(5) 0.025(4) 0.028(4) -0.004(3) -0.013(3) -0.002(4)
N4 0.036(4) 0.022(4) 0.026(4) 0.001(3) -0.009(3) 0.005(3)
C1 0.060(7) 0.030(5) 0.030(5) 0.008(4) -0.013(5) -0.011(5)
C2 0.057(7) 0.028(5) 0.032(5) -0.003(4) -0.015(5) -0.007(5)
C3 0.045(6) 0.025(5) 0.016(4) -0.005(4) -0.011(4) -0.001(4)
C4 0.060(7) 0.031(5) 0.035(6) -0.004(5) -0.020(5) 0.019(5)
C5 0.076(9) 0.049(7) 0.027(5) -0.007(5) -0.026(6) 0.023(6)
C6 0.036(5) 0.030(5) 0.030(5) -0.003(4) -0.012(4) 0.005(4)
C7 0.066(7) 0.029(5) 0.024(5) -0.010(4) -0.014(5) 0.012(5)
C8 0.065(8) 0.029(5) 0.026(5) -0.009(4) -0.016(5) 0.007(5)
C9 0.040(5) 0.031(5) 0.014(4) 0.000(4) -0.014(4) 0.005(4)
C10 0.031(5) 0.024(5) 0.039(6) 0.000(4) -0.010(4) 0.006(4)
C11 0.042(6) 0.027(5) 0.025(5) -0.005(4) -0.006(4) -0.002(4)
C12 0.051(7) 0.033(5) 0.032(5) -0.004(4) -0.016(5) -0.007(5)
C13 0.036(5) 0.017(4) 0.026(4) 0.001(4) -0.003(4) 0.000(4)
C14 0.020(4) 0.019(4) 0.032(5) -0.003(4) -0.002(4) -0.003(3)
C15 0.044(6) 0.015(4) 0.046(6) 0.006(4) -0.019(5) 0.010(4)
C16 0.052(7) 0.028(5) 0.045(6) -0.007(5) -0.024(5) -0.001(5)
C17 0.036(5) 0.017(4) 0.030(5) -0.001(4) 0.002(4) 0.001(4)
C18 0.042(6) 0.025(5) 0.027(5) -0.001(4) 0.001(4) 0.001(4)
C19 0.032(5) 0.024(5) 0.027(5) 0.003(4) -0.002(4) -0.002(4)
C20 0.118(13) 0.022(5) 0.058(8) 0.014(5) -0.045(9) -0.011(7)
C23 0.118(13) 0.028(6) 0.039(7) 0.000(5) -0.038(7) -0.022(7)
C24 0.037(5) 0.025(5) 0.023(5) 0.003(4) -0.011(4) -0.010(4)
C21 0.137(10) 0.081(9) 0.101(9) 0.004(8) -0.042(8) 0.000(8)
C22 0.136(10) 0.075(8) 0.066(8) -0.001(7) -0.046(7) -0.010(8)
O6 0.150(15) 0.104(12) 0.20(2) -0.062(13) -0.014(14) -0.009(11)
C25 0.110(9) 0.089(9) 0.107(9) 0.007(8) 0.008(7) -0.006(8)

loop_
_atom_type_symbol
_atom_type_description
_atom_type_scat_dispersion_real
_atom_type_scat_dispersion_imag
_atom_type_scat_source
C C 0.0030 0.0020 'International Tables Vol C Tables 4.2.6.8 and 6.1.1.4'
H H 0.0000 0.0000 'International Tables Vol C Tables 4.2.6.8 and 6.1.1.4'
Co Co 0.3490 0.9720 'International Tables Vol C Tables 4.2.6.8 and 6.1.1.4'
N N 0.0060 0.0030 'International Tables Vol C Tables 4.2.6.8 and 6.1.1.4'
O O 0.0110 0.0060 'International Tables Vol C Tables 4.2.6.8 and 6.1.1.4'

loop_
_geom_angle_atom_site_label_1
_geom_angle_atom_site_label_2
_geom_angle_atom_site_label_3
_geom_angle
_geom_angle_site_symmetry_1
_geom_angle_site_symmetry_3
O2 Co1 O2 85.9(4) 2 .
O2 Co1 N4 89.7(3) . .
O2 Co1 N4 84.1(3) . 2
O2 Co1 N4 84.1(3) 2 .
O2 Co1 N4 89.7(3) 2 2
O4 Co1 O2 96.8(4) 1_545 .
O4 Co1 O2 177.2(4) 2_545 .
O4 Co1 O2 177.2(4) 1_545 2
O4 Co1 O2 96.8(4) 2_545 2
O4 Co1 O4 80.6(7) 2_545 1_545
O4 Co1 N4 96.7(3) 1_545 .
O4 Co1 N4 89.8(3) 2_545 .
O4 Co1 N4 96.7(3) 2_545 2
O4 Co1 N4 89.8(3) 1_545 2
N4 Co1 N4 171.5(4) . 2
O1 Co2 N1 97.9(3) . 7_546
O3 Co2 O1 136.3(3) 1_545 .
O3 Co2 N1 96.8(3) 1_545 7_546
O5 Co2 O1 111.2(4) . .
O5 Co2 O3 100.6(4) . 1_545
O5 Co2 N1 112.3(4) . 7_546
C13 O1 Co2 128.7(6) . .
C13 O2 Co1 142.1(6) . .
C18 O3 Co2 122.9(7) . 1_565
C18 O4 Co1 132.9(7) . 1_565
C25 O5 Co2 136.1(11) . .
C1 N1 Co2 126.2(6) . 7_546
C3 N1 Co2 128.4(6) . 7_546
C3 N1 C1 105.3(8) . .
C3 N2 C2 106.1(8) . .
C3 N2 C9 128.1(8) . .
C9 N2 C2 125.8(8) . .
C10 N3 C6 128.0(8) . .
C10 N3 C12 105.8(8) . .
C12 N3 C6 126.0(8) . .
C10 N4 Co1 132.9(7) . .
C10 N4 C11 104.5(8) . .
C11 N4 Co1 122.5(6) . .
N1 C1 H1 123.8 . .
C2 C1 N1 112.4(9) . .
C2 C1 H1 123.8 . .
N2 C2 H2 127.6 . .
C1 C2 N2 104.8(9) . .
C1 C2 H2 127.6 . .
N1 C3 N2 111.4(8) . .
N1 C3 H3 124.3 . .
N2 C3 H3 124.3 . .
C5 C4 H4 120.3 . .
C9 C4 H4 120.3 . .
C9 C4 C5 119.4(10) . .
C4 C5 H5 120.1 . .
C6 C5 C4 119.8(10) . .
C6 C5 H5 120.1 . .
C5 C6 N3 119.5(9) . .
C5 C6 C7 120.0(9) . .
C7 C6 N3 120.5(9) . .
C6 C7 H7 119.7 . .
C6 C7 C8 120.6(10) . .
C8 C7 H7 119.7 . .
C7 C8 H8 120.1 . .
C9 C8 C7 119.7(9) . .
C9 C8 H8 120.1 . .
C4 C9 N2 117.8(9) . .
C8 C9 N2 121.8(8) . .
C8 C9 C4 120.4(9) . .
N3 C10 N4 111.8(9) . .
N3 C10 H10 124.1 . .
N4 C10 H10 124.1 . .
N4 C11 H11 125.1 . .
C12 C11 N4 109.8(9) . .
C12 C11 H11 125.1 . .
N3 C12 H12 126.0 . .
C11 C12 N3 107.9(9) . .
C11 C12 H12 126.0 . .
O1 C13 C14 114.6(8) . .
O2 C13 O1 127.0(8) . .
O2 C13 C14 118.3(8) . .
C15 C14 C13 118.1(8) . .
C15 C14 C24 120.3(8) . .
C24 C14 C13 121.6(8) . .
C14 C15 H15 119.9 . .
C14 C15 C16 120.1(9) . .
C16 C15 H15 119.9 . .
C15 C16 H16 118.9 . .
C17 C16 C15 122.2(9) . .
C17 C16 H16 118.9 . .
C16 C17 C18 118.7(9) . .
C16 C17 C19 119.2(9) . .
C19 C17 C18 121.8(9) . .
O3 C18 C17 114.2(9) . .
O4 C18 O3 124.2(10) . .
O4 C18 C17 121.6(10) . .
C17 C19 C24 119.3(8) . .
C20 C19 C17 123.0(9) . .
C20 C19 C24 117.6(9) . .
C19 C20 H20 119.7 . .
C21 C20 C19 120.6(13) . .
C21 C20 H20 119.7 . .
C24 C23 H23 120.6 . .
C22 C23 H23 120.6 . .
C22 C23 C24 118.8(12) . .
C14 C24 C19 118.7(8) . .
C14 C24 C23 121.7(9) . .
C23 C24 C19 119.1(9) . .
C20 C21 H21 120.2 . .
C22 C21 C20 119.6(18) . .
C22 C21 H21 120.2 . .
C23 C22 C21 123.3(17) . .
C23 C22 H22 118.4 . .
C21 C22 H22 118.4 . .
O5 C25 H25 124.5 . .
O6 C25 O5 111.0(19) . .
O6 C25 H25 124.5 . .

loop_
_geom_bond_atom_site_label_1
_geom_bond_atom_site_label_2
_geom_bond_distance
_geom_bond_site_symmetry_2
Co1 O2 2.142(7) 2
Co1 O2 2.142(7) .
Co1 O4 2.119(8) 2_545
Co1 O4 2.119(8) 1_545
Co1 N4 2.160(8) 2
Co1 N4 2.160(8) .
Co2 O1 1.967(6) .
Co2 O3 1.964(7) 1_545
Co2 O5 1.925(9) .
Co2 N1 2.022(8) 7_546
O1 C13 1.266(11) .
O2 C13 1.239(11) .
O3 Co2 1.964(7) 1_565
O3 C18 1.296(12) .
O4 Co1 2.119(8) 1_565
O4 C18 1.248(13) .
O5 C25 1.349(15) .
N1 Co2 2.022(8) 7_546
N1 C1 1.363(13) .
N1 C3 1.329(12) .
N2 C2 1.413(13) .
N2 C3 1.376(11) .
N2 C9 1.412(11) .
N3 C6 1.445(12) .
N3 C10 1.337(12) .
N3 C12 1.387(13) .
N4 C10 1.339(12) .
N4 C11 1.390(12) .
C1 H1 0.9300 .
C1 C2 1.353(14) .
C2 H2 0.9300 .
C3 H3 0.9300 .
C4 H4 0.9300 .
C4 C5 1.410(14) .
C4 C9 1.395(14) .
C5 H5 0.9300 .
C5 C6 1.377(15) .
C6 C7 1.383(13) .
C7 H7 0.9300 .
C7 C8 1.396(14) .
C8 H8 0.9300 .
C8 C9 1.372(14) .
C10 H10 0.9300 .
C11 H11 0.9300 .
C11 C12 1.315(14) .
C12 H12 0.9300 .
C13 C14 1.545(12) .
C14 C15 1.372(13) .
C14 C24 1.437(13) .
C15 H15 0.9300 .
C15 C16 1.419(13) .
C16 H16 0.9300 .
C16 C17 1.364(14) .
C17 C18 1.496(13) .
C17 C19 1.434(13) .
C19 C20 1.399(15) .
C19 C24 1.442(13) .
C20 H20 0.9300 .
C20 C21 1.38(2) .
C23 H23 0.9300 .
C23 C24 1.438(13) .
C23 C22 1.31(2) .
C21 H21 0.9300 .
C21 C22 1.38(3) .
C22 H22 0.9300 .
O6 C25 1.260(16) .
C25 H25 0.9300 .

loop_
_platon_squeeze_void_nr
_platon_squeeze_void_average_x
_platon_squeeze_void_average_y
_platon_squeeze_void_average_z
_platon_squeeze_void_volume
_platon_squeeze_void_count_electrons
_platon_squeeze_void_content
1 0.004 -0.004 0.000 452 125 ' '
2 0.966 -0.034 0.500 453 125 ' '
